data_7240298
loop_
_publ_author_name
'Di Nicola, Corrado'
'Tombesi, Alessia'
'Moroni, Marco'
'Vismara, Rebecca'
'Marchetti, Fabio'
'Pettinari, Riccardo'
'Nardo, Luca'
'Vesco, Guglielmo'
'Galli, Simona'
'Casassa, Silvia'
'Pandolfo, Luciano'
'Pettinari, Claudio'

_publ_section_title
;
 Investigation on the Interconversion from DMF-Solvated to Unsolvated
 Copper(II) Pyrazolate Coordination Polymers
;
_journal_name_full CrystEngComm
_journal_paper_doi 10.1039/D0CE00370K
_journal_year 2020
_chemical_formula_moiety 'C8.4 H11.6 Cu1 N4.8 O0.8'
_chemical_formula_structural 'Cu (C3H3N2)2 (C3H7NO)0.8'
_chemical_formula_sum 'C8.4 H11.6 Cu N4.8 O0.8'
_chemical_formula_weight 256.16
_space_group_crystal_system orthorhombic
_space_group_IT_number 62
_space_group_name_Hall '-P 2c 2n'
_space_group_name_H-M_alt 'P n a m'
_audit_update_record
;
2019-12-10 deposited with the CCDC.	2020-04-13 downloaded from the CCDC.
;
_cell_angle_alpha 90
_cell_angle_beta 90
_cell_angle_gamma 90
_cell_formula_units_Z 4
_cell_length_a 12.17990(46)
_cell_length_b 13.75270(61)
_cell_length_c 7.09990(39)
_cell_measurement_temperature 298
_cell_volume 1189.28(10)
_computing_cell_refinement 'TOPAS-R V3'
_computing_data_collection 'Bruker XRD Commander'
_computing_structure_refinement 'TOPAS-R V3'
_computing_structure_solution 'TOPAS-R V3'
_diffrn_ambient_temperature 298
_diffrn_detector_type 'Bruker Lynxeye linear PSD'
_diffrn_measurement_device_type 'Bruker AXS D8 Advance'
_diffrn_radiation_monochromator 'Nickel filter'
_diffrn_radiation_wavelength CuK\a~1~
_diffrn_source_target Cu
_diffrn_source_type 'sealed X-ray tube'
_exptl_crystal_density_diffrn 1.43
_exptl_crystal_density_meas ?
_exptl_crystal_density_method 'not measured'
_exptl_crystal_F_000 522.4
_pd_char_colour violet
_pd_instr_location ' ?'
_pd_meas_2theta_range_inc 0.02
_pd_meas_2theta_range_max 105
_pd_meas_2theta_range_min 5
_pd_meas_number_of_points 5001
_pd_meas_scan_method step
_pd_proc_2theta_range_inc 0.02
_pd_proc_2theta_range_max 105.0
_pd_proc_2theta_range_min 7.5
_pd_proc_ls_background_function 'Chebyshev polynomial'
_pd_proc_ls_profile_function 'fundamental parameters approach'
_pd_proc_ls_prof_R_factor 0.026
_pd_proc_ls_prof_wR_expected 0.006
_pd_proc_ls_prof_wR_factor 0.038
_pd_spec_mounting
;
 packed powder pellet
;
_pd_spec_mount_mode reflection
_pd_spec_shape flat_sheet
_pd_spec_size_axial 15
_pd_spec_size_equat 15
_pd_spec_size_thick 0.2
_refine_ls_extinction_method none
_refine_ls_hydrogen_treatment fixed
_refine_ls_matrix_type fullcycle
_refine_ls_number_parameters 53
_refine_ls_number_restraints 0
_refine_ls_shift/su_max .01
_refine_ls_structure_factor_coef Inet
_cod_data_source_file d0ce00370k2.cif
_cod_data_source_block Compound_2DMF
_cod_depositor_comments
;
The following automatic conversions were performed:

data item '_exptl_crystal_density_meas' value 'not measured' was
changed to '?' -- the value is perceived as not measured.

Automatic conversion script
Id: cif_fix_values 7556 2019-12-06 15:28:31Z antanas 
;
_cod_original_cell_volume 1189.279(95)
_cod_original_sg_symbol_H-M Pnam
_cod_original_formula_sum 'C8.4 H11.6 Cu1 N4.8 O0.8'
_cod_database_code 7240298

loop_
_symmetry_equiv_pos_as_xyz
'-x, -y, -z'
'-x, -y, z+1/2'
'-x+1/2, y+1/2, -z'
'-x+1/2, y+1/2, z+1/2'
'x, y, -z+1/2'
'x, y, z'
'x+1/2, -y+1/2, -z+1/2'
'x+1/2, -y+1/2, z'

loop_
_atom_site_label
_atom_site_type_symbol
_atom_site_symmetry_multiplicity
_atom_site_fract_x
_atom_site_fract_y
_atom_site_fract_z
_atom_site_occupancy
_atom_site_B_iso_or_equiv
Cu1 Cu 4 0 0 0 1 4.82(20)
C1a C 4 0.06431 0.25055 0.25 1 6.82(20)
H1a H 4 0.08438933 0.3172991 0.25 1 6.82(20)
C2a C 8 0.04716556 0.1935572 0.4072478 1 6.82(20)
N1a N 8 0.01942526 0.101341 0.3471845 1 6.82(20)
H2a H 8 0.05337041 0.2141839 0.5345036 1 6.82(20)
C1b C 4 0.76042 0.14957 0.75 1 6.82(20)
H1b H 4 0.6877548 0.1746722 0.75 1 6.82(20)
C2b C 8 0.8224641 0.1281369 0.9072478 1 6.82(20)
N1b N 8 0.9228536 0.09345739 0.8471845 1 6.82(20)
H2b H 8 0.8000093 0.1358939 1.034504 1 6.82(20)
O1 O 4 0.67057 0.46281 0.75 0.7874(62) 6.81566
C3 C 8 0.7581501 0.4360324 0.825717 0.3937(31) 6.81566
N2 N 8 0.8548083 0.4188174 0.7112715 0.3937(31) 6.81566
C4 C 8 0.8498785 0.432663 0.5089986 0.3937(31) 6.81566
C5 C 8 0.9563964 0.3877568 0.799099 0.3937(31) 6.81566
H3 H 8 0.7613802 0.4269607 0.958247 0.3937(31) 6.81566
H41 H 8 0.7775566 0.4196095 0.4657389 0.3937(31) 6.81566
H42 H 8 0.8689114 0.4978723 0.4792866 0.3937(31) 6.81566
H43 H 8 0.8999329 0.3895916 0.4492518 0.3937(31) 6.81566
H51 H 8 0.9811153 0.3294074 0.7413845 0.3937(31) 6.81566
H52 H 8 1.010487 0.4369153 0.7840589 0.3937(31) 6.81566
H53 H 8 0.9442425 0.3765679 0.9294801 0.3937(31) 6.81566

loop_
_atom_type_symbol
_atom_type_description
_atom_type_scat_source
C C 'International Tables for Crystallography (Vol. IV)'
H H 'International Tables for Crystallography (Vol. IV)'
Cu Cu 'International Tables for Crystallography (Vol. IV)'
N N 'International Tables for Crystallography (Vol. IV)'
O O 'International Tables for Crystallography (Vol. IV)'

loop_
_diffrn_radiation_type
'Cu K\a'
